data_4324525
loop_
_publ_author_name
'Qisheng Lin'
'John D. Corbett'

_publ_section_title
;
 Ca14Au46Sn5: a "Colored" Gd14Ag51-Type Structure Containing Columns of
 Well-Differentiated hexagonal Gold Stars
;
_journal_name_full 'Inorganic Chemistry'
_journal_page_first 1808
_journal_page_last 1815
_journal_paper_doi 10.1021/ic102243c
_journal_volume 50
_journal_year 2011
_chemical_formula_sum 'Au45.11 Ca14 Sn5.89'
_chemical_formula_weight 10145.36
_chemical_name_systematic
; 
 ? 
;
_space_group_IT_number 175
_symmetry_cell_setting hexagonal
_symmetry_space_group_name_Hall '-P 6'
_symmetry_space_group_name_H-M 'P 6/m'
_atom_sites_solution_primary direct
_atom_sites_solution_secondary difmap
_audit_creation_method SHELXL-97
_cell_angle_alpha 90.00
_cell_angle_beta 90.00
_cell_angle_gamma 120.00
_cell_formula_units_Z 1
_cell_length_a 12.8789(12)
_cell_length_b 12.8789(12)
_cell_length_c 9.3815(9)
_cell_measurement_reflns_used 1176
_cell_measurement_temperature 293(2)
_cell_measurement_theta_max 28.23
_cell_measurement_theta_min 1.83
_cell_volume 1347.6(2)
_computing_structure_refinement 'SHELXL-97 (Sheldrick, 1997)'
_computing_structure_solution 'SHELXS-97 (Sheldrick, 1990)'
_diffrn_ambient_temperature 293(2)
_diffrn_measured_fraction_theta_full 0.987
_diffrn_measured_fraction_theta_max 0.987
_diffrn_measurement_device_type 'smart ccd apex ii'
_diffrn_radiation_monochromator graphite
_diffrn_radiation_source 'fine-focus sealed tube'
_diffrn_radiation_type MoK\a
_diffrn_radiation_wavelength 0.71073
_diffrn_reflns_av_R_equivalents 0.0732
_diffrn_reflns_av_sigmaI/netI 0.0408
_diffrn_reflns_limit_h_max 17
_diffrn_reflns_limit_h_min -16
_diffrn_reflns_limit_k_max 17
_diffrn_reflns_limit_k_min -17
_diffrn_reflns_limit_l_max 12
_diffrn_reflns_limit_l_min -12
_diffrn_reflns_number 11872
_diffrn_reflns_theta_full 28.23
_diffrn_reflns_theta_max 28.23
_diffrn_reflns_theta_min 1.83
_exptl_absorpt_coefficient_mu 126.192
_exptl_absorpt_correction_T_max 0.060
_exptl_absorpt_correction_T_min 0.035
_exptl_absorpt_correction_type empirical
_exptl_absorpt_process_details SADABS
_exptl_crystal_colour metallic
_exptl_crystal_density_diffrn 12.501
_exptl_crystal_description IRREGULAR
_exptl_crystal_F_000 4138
_exptl_crystal_size_max 0.029
_exptl_crystal_size_mid 0.025
_exptl_crystal_size_min 0.022
_refine_diff_density_max 5.206
_refine_diff_density_min -4.727
_refine_diff_density_rms 0.753
_refine_ls_extinction_method none
_refine_ls_goodness_of_fit_ref 1.112
_refine_ls_matrix_type full
_refine_ls_number_parameters 63
_refine_ls_number_reflns 1176
_refine_ls_number_restraints 0
_refine_ls_restrained_S_all 1.112
_refine_ls_R_factor_all 0.0459
_refine_ls_R_factor_gt 0.0390
_refine_ls_shift/su_max 0.000
_refine_ls_shift/su_mean 0.000
_refine_ls_structure_factor_coef Fsqd
_refine_ls_weighting_details 'calc w=1/[\s^2^(Fo^2^)+(0.0352P)^2^+150.5420P] where P=(Fo^2^+2Fc^2^)/3'
_refine_ls_weighting_scheme calc
_refine_ls_wR_factor_gt 0.0991
_refine_ls_wR_factor_ref 0.1025
_reflns_number_gt 1038
_reflns_number_total 1176
_reflns_threshold_expression >2sigma(I)
_cod_data_source_file ic102243c_si_002_3.cif
_cod_data_source_block crystal_3
_cod_database_code 4324525

loop_
_symmetry_equiv_pos_as_xyz
'x, y, z'
'-x, -y, z'
'-y, x-y, z'
'y, -x+y, z'
'-x+y, -x, z'
'x-y, x, z'
'-x, -y, -z'
'x, y, -z'
'y, -x+y, -z'
'-y, x-y, -z'
'x-y, x, -z'
'-x+y, -x, -z'

loop_
_atom_site_label
_atom_site_type_symbol
_atom_site_fract_x
_atom_site_fract_y
_atom_site_fract_z
_atom_site_U_iso_or_equiv
_atom_site_adp_type
_atom_site_occupancy
_atom_site_symmetry_multiplicity
_atom_site_calc_flag
_atom_site_refinement_flags
Au1 Au 0.44632(6) 0.11774(6) 0.33831(8) 0.0135(2) Uani 1 1 d .
Au2 Au 0.06814(8) 0.26921(8) 0.23316(9) 0.0238(2) Uani 1 1 d .
Au3 Au 0.24049(10) 0.06516(10) 0.5000 0.0189(3) Uani 1 2 d S
Au4 Au 0.1410(2) 0.0386(2) 0.0000 0.0159(8) Uani 0.373(14) 2 d SP
Sn4 Sn 0.1410(2) 0.0386(2) 0.0000 0.0159(8) Uani 0.127(14) 2 d SP
Au5 Au 0.3333 0.6667 0.0000 0.0270(5) Uani 1 6 d S
Au6 Au 0.10653(8) 0.49215(8) 0.15260(10) 0.0182(3) Uani 0.742(11) 1 d P
Sn6 Sn 0.10653(8) 0.49215(8) 0.15260(10) 0.0182(3) Uani 0.258(11) 1 d P
Au7 Au 0.3333 0.6667 0.2959(3) 0.0273(7) Uani 0.490(19) 3 d SP
Sn7 Sn 0.3333 0.6667 0.2959(3) 0.0273(7) Uani 0.510(19) 3 d SP
Ca1 Ca 0.1289(5) 0.4653(5) 0.5000 0.0129(10) Uani 1 2 d S
Ca2 Ca 0.3933(7) 0.1235(6) 0.0000 0.0270(14) Uani 1 2 d S
Ca3 Ca 0.0000 0.0000 0.3030(9) 0.0077(15) Uani 1 6 d S

loop_
_atom_site_aniso_label
_atom_site_aniso_U_11
_atom_site_aniso_U_22
_atom_site_aniso_U_33
_atom_site_aniso_U_23
_atom_site_aniso_U_13
_atom_site_aniso_U_12
Au1 0.0114(3) 0.0145(4) 0.0132(4) 0.0004(3) 0.0035(3) 0.0054(3)
Au2 0.0293(5) 0.0222(4) 0.0217(4) 0.0009(3) -0.0003(3) 0.0143(4)
Au3 0.0186(5) 0.0166(5) 0.0219(6) 0.000 0.000 0.0091(4)
Au4 0.0117(12) 0.0211(14) 0.0145(13) 0.000 0.000 0.0080(10)
Sn4 0.0117(12) 0.0211(14) 0.0145(13) 0.000 0.000 0.0080(10)
Au5 0.0283(7) 0.0283(7) 0.0243(10) 0.000 0.000 0.0141(3)
Au6 0.0187(5) 0.0167(5) 0.0184(5) -0.0009(3) 0.0011(3) 0.0083(4)
Sn6 0.0187(5) 0.0167(5) 0.0184(5) -0.0009(3) 0.0011(3) 0.0083(4)
Au7 0.0141(7) 0.0141(7) 0.0537(15) 0.000 0.000 0.0070(4)
Sn7 0.0141(7) 0.0141(7) 0.0537(15) 0.000 0.000 0.0070(4)
Ca1 0.015(2) 0.011(2) 0.012(2) 0.000 0.000 0.006(2)
Ca2 0.050(4) 0.022(3) 0.021(3) 0.000 0.000 0.026(3)
Ca3 0.008(2) 0.008(2) 0.007(4) 0.000 0.000 0.0040(11)

loop_
_atom_type_symbol
_atom_type_description
_atom_type_scat_dispersion_real
_atom_type_scat_dispersion_imag
_atom_type_scat_source
Ca Ca 0.2262 0.3064 'International Tables Vol C Tables 4.2.6.8 and 6.1.1.4'
Sn Sn -0.6537 1.4246 'International Tables Vol C Tables 4.2.6.8 and 6.1.1.4'
Au Au -2.0133 8.8022 'International Tables Vol C Tables 4.2.6.8 and 6.1.1.4'

loop_
_geom_angle_atom_site_label_1
_geom_angle_atom_site_label_2
_geom_angle_atom_site_label_3
_geom_angle
_geom_angle_site_symmetry_1
_geom_angle_site_symmetry_3
Au3 Au1 Sn7 132.01(5) . 2_665
Au3 Au1 Au7 132.01(5) . 2_665
Sn7 Au1 Au7 0.00(10) 2_665 2_665
Au3 Au1 Sn6 164.78(4) . 6_655
Sn7 Au1 Sn6 63.15(4) 2_665 6_655
Au7 Au1 Sn6 63.15(4) 2_665 6_655
Au3 Au1 Au6 164.78(4) . 6_655
Sn7 Au1 Au6 63.15(4) 2_665 6_655
Au7 Au1 Au6 63.15(4) 2_665 6_655
Sn6 Au1 Au6 0.00(4) 6_655 6_655
Au3 Au1 Au2 60.10(3) . 5
Sn7 Au1 Au2 150.28(6) 2_665 5
Au7 Au1 Au2 150.28(6) 2_665 5
Sn6 Au1 Au2 106.33(3) 6_655 5
Au6 Au1 Au2 106.33(3) 6_655 5
Au3 Au1 Au1 57.55(2) . 8_556
Sn7 Au1 Au1 98.06(5) 2_665 8_556
Au7 Au1 Au1 98.06(5) 2_665 8_556
Sn6 Au1 Au1 127.87(2) 6_655 8_556
Au6 Au1 Au1 127.87(2) 6_655 8_556
Au2 Au1 Au1 109.07(2) 5 8_556
Au3 Au1 Ca1 66.02(9) . 9_556
Sn7 Au1 Ca1 65.99(10) 2_665 9_556
Au7 Au1 Ca1 65.99(10) 2_665 9_556
Sn6 Au1 Ca1 129.13(9) 6_655 9_556
Au6 Au1 Ca1 129.13(9) 6_655 9_556
Au2 Au1 Ca1 117.16(10) 5 9_556
Au1 Au1 Ca1 60.69(5) 8_556 9_556
Au3 Au1 Sn6 107.88(3) . 5
Sn7 Au1 Sn6 119.54(5) 2_665 5
Au7 Au1 Sn6 119.54(5) 2_665 5
Sn6 Au1 Sn6 56.94(3) 6_655 5
Au6 Au1 Sn6 56.94(3) 6_655 5
Au2 Au1 Sn6 53.49(3) 5 5
Au1 Au1 Sn6 123.95(2) 8_556 5
Ca1 Au1 Sn6 169.81(9) 9_556 5
Au3 Au1 Au6 107.88(3) . 5
Sn7 Au1 Au6 119.54(5) 2_665 5
Au7 Au1 Au6 119.54(5) 2_665 5
Sn6 Au1 Au6 56.94(3) 6_655 5
Au6 Au1 Au6 56.94(3) 6_655 5
Au2 Au1 Au6 53.49(3) 5 5
Au1 Au1 Au6 123.95(2) 8_556 5
Ca1 Au1 Au6 169.81(9) 9_556 5
Sn6 Au1 Au6 0.00(4) 5 5
Au3 Au1 Ca1 117.50(6) . 11_656
Sn7 Au1 Ca1 65.67(10) 2_665 11_656
Au7 Au1 Ca1 65.67(10) 2_665 11_656
Sn6 Au1 Ca1 67.16(5) 6_655 11_656
Au6 Au1 Ca1 67.16(5) 6_655 11_656
Au2 Au1 Ca1 138.87(10) 5 11_656
Au1 Au1 Ca1 60.93(5) 8_556 11_656
Ca1 Au1 Ca1 93.35(17) 9_556 11_656
Sn6 Au1 Ca1 96.77(9) 5 11_656
Au6 Au1 Ca1 96.77(9) 5 11_656
Au3 Au1 Au2 59.59(3) . 4
Sn7 Au1 Au2 99.46(3) 2_665 4
Au7 Au1 Au2 99.46(3) 2_665 4
Sn6 Au1 Au2 121.98(4) 6_655 4
Au6 Au1 Au2 121.98(4) 6_655 4
Au2 Au1 Au2 61.03(3) 5 4
Au1 Au1 Au2 108.39(2) 8_556 4
Ca1 Au1 Au2 65.31(8) 9_556 4
Sn6 Au1 Au2 104.69(3) 5 4
Au6 Au1 Au2 104.69(3) 5 4
Ca1 Au1 Au2 158.17(10) 11_656 4
Au6 Au2 Sn4 109.70(5) . 3
Au6 Au2 Au4 109.70(5) . 3
Sn4 Au2 Au4 0.00(19) 3 3
Au6 Au2 Sn4 112.67(5) . 11
Sn4 Au2 Sn4 32.60(6) 3 11
Au4 Au2 Sn4 32.60(6) 3 11
Au6 Au2 Au4 112.67(5) . 11
Sn4 Au2 Au4 32.60(6) 3 11
Au4 Au2 Au4 32.60(6) 3 11
Sn4 Au2 Au4 0.00(8) 11 11
Au6 Au2 Au3 115.18(4) . 3
Sn4 Au2 Au3 112.15(5) 3 3
Au4 Au2 Au3 112.15(5) 3 3
Sn4 Au2 Au3 129.24(5) 11 3
Au4 Au2 Au3 129.24(5) 11 3
Au6 Au2 Au3 120.47(4) . 11_556
Sn4 Au2 Au3 128.61(5) 3 11_556
Au4 Au2 Au3 128.61(5) 3 11_556
Sn4 Au2 Au3 110.61(5) 11 11_556
Au4 Au2 Au3 110.61(5) 11 11_556
Au3 Au2 Au3 56.07(3) 3 11_556
Au6 Au2 Au1 65.10(3) . 3
Sn4 Au2 Au1 107.04(6) 3 3
Au4 Au2 Au1 107.04(6) 3 3
Sn4 Au2 Au1 139.02(6) 11 3
Au4 Au2 Au1 139.02(6) 11 3
Au3 Au2 Au1 56.69(3) 3 3
Au3 Au2 Au1 103.47(3) 11_556 3
Au6 Au2 Au2 114.16(4) . 6
Sn4 Au2 Au2 57.63(5) 3 6
Au4 Au2 Au2 57.63(5) 3 6
Sn4 Au2 Au2 87.12(5) 11 6
Au4 Au2 Au2 87.12(5) 11 6
Au3 Au2 Au2 58.64(3) 3 6
Au3 Au2 Au2 106.81(2) 11_556 6
Au1 Au2 Au2 61.17(3) 3 6
Au6 Au2 Au2 123.32(4) . 4
Sn4 Au2 Au2 86.80(5) 3 4
Au4 Au2 Au2 86.80(5) 3 4
Sn4 Au2 Au2 57.12(5) 11 4
Au4 Au2 Au2 57.12(5) 11 4
Au3 Au2 Au2 106.32(2) 3 4
Au3 Au2 Au2 57.49(2) 11_556 4
Au1 Au2 Au2 160.92(2) 3 4
Au2 Au2 Au2 120.0 6 4
Au6 Au2 Au1 76.05(3) . 6
Sn4 Au2 Au1 136.05(6) 3 6
Au4 Au2 Au1 136.05(6) 3 6
Sn4 Au2 Au1 103.88(6) 11 6
Au4 Au2 Au1 103.88(6) 11 6
Au3 Au2 Au1 102.99(3) 3 6
Au3 Au2 Au1 55.18(3) 11_556 6
Au1 Au2 Au1 114.16(3) 3 6
Au2 Au2 Au1 161.16(2) 6 6
Au2 Au2 Au1 57.80(3) 4 6
Au3 Au3 Au3 120.0 9_556 11_556
Au3 Au3 Au1 114.19(4) 9_556 8_556
Au3 Au3 Au1 115.72(4) 11_556 8_556
Au3 Au3 Au1 114.19(4) 9_556 .
Au3 Au3 Au1 115.72(4) 11_556 .
Au1 Au3 Au1 64.90(4) 8_556 .
Au3 Au3 Au2 62.64(3) 9_556 5
Au3 Au3 Au2 116.24(2) 11_556 5
Au1 Au3 Au2 117.74(4) 8_556 5
Au1 Au3 Au2 63.21(3) . 5
Au3 Au3 Au2 62.64(3) 9_556 12_556
Au3 Au3 Au2 116.24(2) 11_556 12_556
Au1 Au3 Au2 63.21(3) 8_556 12_556
Au1 Au3 Au2 117.74(4) . 12_556
Au2 Au3 Au2 117.21(5) 5 12_556
Au3 Au3 Au2 116.74(2) 9_556 9_556
Au3 Au3 Au2 61.29(3) 11_556 9_556
Au1 Au3 Au2 65.23(3) 8_556 9_556
Au1 Au3 Au2 119.05(4) . 9_556
Au2 Au3 Au2 177.03(5) 5 9_556
Au2 Au3 Au2 63.87(2) 12_556 9_556
Au3 Au3 Au2 116.74(2) 9_556 4
Au3 Au3 Au2 61.29(3) 11_556 4
Au1 Au3 Au2 119.05(4) 8_556 4
Au1 Au3 Au2 65.23(3) . 4
Au2 Au3 Au2 63.87(2) 5 4
Au2 Au3 Au2 177.03(5) 12_556 4
Au2 Au3 Au2 114.90(5) 9_556 4
Au3 Au3 Ca1 174.02(10) 9_556 9_556
Au3 Au3 Ca1 65.98(10) 11_556 9_556
Au1 Au3 Ca1 61.03(8) 8_556 9_556
Au1 Au3 Ca1 61.03(8) . 9_556
Au2 Au3 Ca1 115.56(4) 5 9_556
Au2 Au3 Ca1 115.56(4) 12_556 9_556
Au2 Au3 Ca1 65.37(4) 9_556 9_556
Au2 Au3 Ca1 65.37(4) 4 9_556
Au3 Au3 Ca1 63.76(10) 9_556 5
Au3 Au3 Ca1 176.24(10) 11_556 5
Au1 Au3 Ca1 61.28(8) 8_556 5
Au1 Au3 Ca1 61.28(8) . 5
Au2 Au3 Ca1 64.97(4) 5 5
Au2 Au3 Ca1 64.97(4) 12_556 5
Au2 Au3 Ca1 117.61(4) 9_556 5
Au2 Au3 Ca1 117.61(4) 4 5
Ca1 Au3 Ca1 110.26(8) 9_556 5
Au3 Au3 Ca3 65.41(4) 9_556 .
Au3 Au3 Ca3 65.41(4) 11_556 .
Au1 Au3 Ca3 178.55(11) 8_556 .
Au1 Au3 Ca3 113.88(12) . .
Au2 Au3 Ca3 60.81(10) 5 .
Au2 Au3 Ca3 117.30(11) 12_556 .
Au2 Au3 Ca3 116.22(11) 9_556 .
Au2 Au3 Ca3 60.49(10) 4 .
Ca1 Au3 Ca3 119.28(9) 9_556 .
Ca1 Au3 Ca3 117.55(9) 5 .
Au3 Au3 Ca3 65.41(4) 9_556 7_556
Au3 Au3 Ca3 65.41(4) 11_556 7_556
Au1 Au3 Ca3 113.88(12) 8_556 7_556
Au1 Au3 Ca3 178.55(11) . 7_556
Au2 Au3 Ca3 117.30(11) 5 7_556
Au2 Au3 Ca3 60.81(10) 12_556 7_556
Au2 Au3 Ca3 60.49(10) 9_556 7_556
Au2 Au3 Ca3 116.22(11) 4 7_556
Ca1 Au3 Ca3 119.28(9) 9_556 7_556
Ca1 Au3 Ca3 117.55(9) 5 7_556
Ca3 Au3 Ca3 67.3(2) . 7_556
Sn4 Au4 Au4 0.0(3) 9 9
Sn4 Au4 Sn4 120.0 9 11
Au4 Au4 Sn4 120.0 9 11
Sn4 Au4 Au4 120.0 9 11
Au4 Au4 Au4 120.0 9 11
Sn4 Au4 Au4 0.00(14) 11 11
Sn4 Au4 Sn4 30.0 9 5
Au4 Au4 Sn4 30.0 9 5
Sn4 Au4 Sn4 90.0 11 5
Au4 Au4 Sn4 90.0 11 5
Sn4 Au4 Au4 30.0 9 5
Au4 Au4 Au4 30.0 9 5
Sn4 Au4 Au4 90.0 11 5
Au4 Au4 Au4 90.0 11 5
Sn4 Au4 Au4 0.00(16) 5 5
Sn4 Au4 Sn4 90.0 9 3
Au4 Au4 Sn4 90.0 9 3
Sn4 Au4 Sn4 30.0 11 3
Au4 Au4 Sn4 30.0 11 3
Sn4 Au4 Sn4 60.0 5 3
Au4 Au4 Sn4 60.0 5 3
Sn4 Au4 Au4 90.0 9 3
Au4 Au4 Au4 90.0 9 3
Sn4 Au4 Au4 30.0 11 3
Au4 Au4 Au4 30.0 11 3
Sn4 Au4 Au4 60.0 5 3
Au4 Au4 Au4 60.0 5 3
Sn4 Au4 Au4 0.00(7) 3 3
Sn4 Au4 Ca2 123.94(19) 9 .
Au4 Au4 Ca2 123.94(19) 9 .
Sn4 Au4 Ca2 116.06(19) 11 .
Au4 Au4 Ca2 116.06(19) 11 .
Sn4 Au4 Ca2 153.94(19) 5 .
Au4 Au4 Ca2 153.94(19) 5 .
Sn4 Au4 Ca2 146.06(19) 3 .
Au4 Au4 Ca2 146.06(19) 3 .
Sn4 Au4 Au2 74.26(10) 9 12
Au4 Au4 Au2 74.26(10) 9 12
Sn4 Au4 Au2 130.53(5) 11 12
Au4 Au4 Au2 130.53(5) 11 12
Sn4 Au4 Au2 93.55(9) 5 12
Au4 Au4 Au2 93.55(9) 5 12
Sn4 Au4 Au2 126.42(4) 3 12
Au4 Au4 Au2 126.42(4) 3 12
Ca2 Au4 Au2 70.05(9) . 12
Sn4 Au4 Au2 74.26(10) 9 5
Au4 Au4 Au2 74.26(10) 9 5
Sn4 Au4 Au2 130.53(5) 11 5
Au4 Au4 Au2 130.53(5) 11 5
Sn4 Au4 Au2 93.55(9) 5 5
Au4 Au4 Au2 93.55(9) 5 5
Sn4 Au4 Au2 126.42(4) 3 5
Au4 Au4 Au2 126.42(4) 3 5
Ca2 Au4 Au2 70.05(9) . 5
Au2 Au4 Au2 98.50(8) 12 5
Sn4 Au4 Au2 131.02(5) 9 4
Au4 Au4 Au2 131.02(5) 9 4
Sn4 Au4 Au2 73.14(10) 11 4
Au4 Au4 Au2 73.14(10) 11 4
Sn4 Au4 Au2 126.18(5) 5 4
Au4 Au4 Au2 126.18(5) 5 4
Sn4 Au4 Au2 92.52(10) 3 4
Au4 Au4 Au2 92.52(10) 3 4
Ca2 Au4 Au2 66.25(9) . 4
Au2 Au4 Au2 136.27(9) 12 4
Au2 Au4 Au2 65.25(3) 5 4
Sn7 Au5 Au7 0.0 8 8
Sn7 Au5 Au7 180.0 8 .
Au7 Au5 Au7 180.0 8 .
Sn7 Au5 Sn6 118.386(17) 8 5_565
Au7 Au5 Sn6 118.386(17) 8 5_565
Au7 Au5 Sn6 61.614(17) . 5_565
Sn7 Au5 Au6 118.386(17) 8 5_565
Au7 Au5 Au6 118.386(17) 8 5_565
Au7 Au5 Au6 61.614(17) . 5_565
Sn6 Au5 Au6 0.00(4) 5_565 5_565
Sn7 Au5 Au6 61.614(17) 8 8
Au7 Au5 Au6 61.614(17) 8 8
Au7 Au5 Au6 118.386(17) . 8
Sn6 Au5 Au6 127.807(9) 5_565 8
Au6 Au5 Au6 127.807(9) 5_565 8
Sn7 Au5 Sn6 61.614(17) 8 8
Au7 Au5 Sn6 61.614(17) 8 8
Au7 Au5 Sn6 118.386(17) . 8
Sn6 Au5 Sn6 127.807(9) 5_565 8
Au6 Au5 Sn6 127.807(9) 5_565 8
Au6 Au5 Sn6 0.00(3) 8 8
Sn7 Au5 Sn6 61.614(17) 8 12_565
Au7 Au5 Sn6 61.614(17) 8 12_565
Au7 Au5 Sn6 118.386(17) . 12_565
Sn6 Au5 Sn6 56.77(3) 5_565 12_565
Au6 Au5 Sn6 56.77(3) 5_565 12_565
Au6 Au5 Sn6 99.26(2) 8 12_565
Sn6 Au5 Sn6 99.26(2) 8 12_565
Sn7 Au5 Au6 61.614(17) 8 12_565
Au7 Au5 Au6 61.614(17) 8 12_565
Au7 Au5 Au6 118.386(17) . 12_565
Sn6 Au5 Au6 56.77(3) 5_565 12_565
Au6 Au5 Au6 56.77(3) 5_565 12_565
Au6 Au5 Au6 99.26(2) 8 12_565
Sn6 Au5 Au6 99.26(2) 8 12_565
Sn6 Au5 Au6 0.00(4) 12_565 12_565
Sn7 Au5 Au6 118.386(17) 8 .
Au7 Au5 Au6 118.386(17) 8 .
Au7 Au5 Au6 61.614(17) . .
Sn6 Au5 Au6 99.26(2) 5_565 .
Au6 Au5 Au6 99.26(2) 5_565 .
Au6 Au5 Au6 56.77(3) 8 .
Sn6 Au5 Au6 56.77(3) 8 .
Sn6 Au5 Au6 127.807(9) 12_565 .
Au6 Au5 Au6 127.807(9) 12_565 .
Au2 Au6 Au1 125.96(4) . 4_565
Au2 Au6 Sn6 113.27(5) . 2_565
Au1 Au6 Sn6 66.52(3) 4_565 2_565
Au2 Au6 Au6 113.27(5) . 2_565
Au1 Au6 Au6 66.52(3) 4_565 2_565
Sn6 Au6 Au6 0.00(4) 2_565 2_565
Au2 Au6 Sn6 105.87(3) . 8
Au1 Au6 Sn6 127.87(2) 4_565 8
Sn6 Au6 Sn6 90.0 2_565 8
Au6 Au6 Sn6 90.0 2_565 8
Au2 Au6 Au6 105.87(3) . 8
Au1 Au6 Au6 127.87(2) 4_565 8
Sn6 Au6 Au6 90.0 2_565 8
Au6 Au6 Au6 90.0 2_565 8
Sn6 Au6 Au6 0.00(4) 8 8
Au2 Au6 Au7 105.05(4) . .
Au1 Au6 Au7 58.39(3) 4_565 .
Sn6 Au6 Au7 124.30(4) 2_565 .
Au6 Au6 Au7 124.30(4) 2_565 .
Sn6 Au6 Au7 116.91(5) 8 .
Au6 Au6 Au7 116.91(5) 8 .
Au2 Au6 Au5 120.55(4) . .
Au1 Au6 Au5 92.80(3) 4_565 .
Sn6 Au6 Au5 123.78(4) 2_565 .
Au6 Au6 Au5 123.78(4) 2_565 .
Sn6 Au6 Au5 61.614(17) 8 .
Au6 Au6 Au5 61.614(17) 8 .
Au7 Au6 Au5 55.30(5) . .
Au2 Au6 Au1 61.41(3) . 3
Au1 Au6 Au1 81.94(3) 4_565 3
Sn6 Au6 Au1 56.55(3) 2_565 3
Au6 Au6 Au1 56.55(3) 2_565 3
Sn6 Au6 Au1 123.95(2) 8 3
Au6 Au6 Au1 123.95(2) 8 3
Au7 Au6 Au1 119.09(5) . 3
Au5 Au6 Au1 174.05(4) . 3
Au2 Au6 Ca2 66.04(12) . 3
Au1 Au6 Ca2 129.87(13) 4_565 3
Sn6 Au6 Ca2 64.94(14) 2_565 3
Au6 Au6 Ca2 64.94(14) 2_565 3
Sn6 Au6 Ca2 63.84(5) 8 3
Au6 Au6 Ca2 63.84(5) 8 3
Au7 Au6 Ca2 170.10(14) . 3
Au5 Au6 Ca2 124.43(6) . 3
Au1 Au6 Ca2 61.46(6) 3 3
Au2 Au6 Ca2 62.14(12) . 11
Au1 Au6 Ca2 143.29(12) 4_565 11
Sn6 Au6 Ca2 148.63(9) 2_565 11
Au6 Au6 Ca2 148.63(9) 2_565 11
Sn6 Au6 Ca2 64.14(5) 8 11
Au6 Au6 Ca2 64.14(5) 8 11
Au7 Au6 Ca2 84.99(11) . 11
Au5 Au6 Ca2 60.77(13) . 11
Au1 Au6 Ca2 122.56(13) 3 11
Ca2 Au6 Ca2 86.8(2) 3 11
Au5 Au7 Au1 98.06(5) . 4_565
Au5 Au7 Au1 98.06(5) . 2_665
Au1 Au7 Au1 118.07(2) 4_565 2_665
Au5 Au7 Au1 98.06(5) . 6
Au1 Au7 Au1 118.07(2) 4_565 6
Au1 Au7 Au1 118.07(2) 2_665 6
Au5 Au7 Au6 63.09(5) . .
Au1 Au7 Au6 58.46(2) 4_565 .
Au1 Au7 Au6 158.16(8) 2_665 .
Au1 Au7 Au6 77.60(3) 6 .
Au5 Au7 Sn6 63.09(5) . 5_565
Au1 Au7 Sn6 77.60(3) 4_565 5_565
Au1 Au7 Sn6 58.46(2) 2_665 5_565
Au1 Au7 Sn6 158.16(8) 6 5_565
Au6 Au7 Sn6 101.11(6) . 5_565
Au5 Au7 Au6 63.09(5) . 5_565
Au1 Au7 Au6 77.60(3) 4_565 5_565
Au1 Au7 Au6 58.46(2) 2_665 5_565
Au1 Au7 Au6 158.16(8) 6 5_565
Au6 Au7 Au6 101.11(6) . 5_565
Sn6 Au7 Au6 0.00(4) 5_565 5_565
Au5 Au7 Sn6 63.09(5) . 3_665
Au1 Au7 Sn6 158.16(8) 4_565 3_665
Au1 Au7 Sn6 77.60(3) 2_665 3_665
Au1 Au7 Sn6 58.46(2) 6 3_665
Au6 Au7 Sn6 101.11(6) . 3_665
Sn6 Au7 Sn6 101.11(6) 5_565 3_665
Au6 Au7 Sn6 101.11(6) 5_565 3_665
Au5 Au7 Au6 63.09(5) . 3_665
Au1 Au7 Au6 158.16(8) 4_565 3_665
Au1 Au7 Au6 77.60(3) 2_665 3_665
Au1 Au7 Au6 58.46(2) 6 3_665
Au6 Au7 Au6 101.11(6) . 3_665
Sn6 Au7 Au6 101.11(6) 5_565 3_665
Au6 Au7 Au6 101.11(6) 5_565 3_665
Sn6 Au7 Au6 0.00(4) 3_665 3_665
Au5 Au7 Ca1 126.23(7) . 5_565
Au1 Au7 Ca1 60.91(10) 4_565 5_565
Au1 Au7 Ca1 61.43(10) 2_665 5_565
Au1 Au7 Ca1 135.71(10) 6 5_565
Au6 Au7 Ca1 119.36(9) . 5_565
Sn6 Au7 Ca1 64.14(6) 5_565 5_565
Au6 Au7 Ca1 64.14(6) 5_565 5_565
Sn6 Au7 Ca1 138.46(10) 3_665 5_565
Au6 Au7 Ca1 138.46(10) 3_665 5_565
Au5 Au7 Ca1 126.23(7) . .
Au1 Au7 Ca1 61.43(10) 4_565 .
Au1 Au7 Ca1 135.71(10) 2_665 .
Au1 Au7 Ca1 60.91(10) 6 .
Au6 Au7 Ca1 64.14(6) . .
Sn6 Au7 Ca1 138.46(10) 5_565 .
Au6 Au7 Ca1 138.46(10) 5_565 .
Sn6 Au7 Ca1 119.36(9) 3_665 .
Au6 Au7 Ca1 119.36(9) 3_665 .
Ca1 Au7 Ca1 88.63(9) 5_565 .
Au1 Ca1 Au1 58.62(10) 11_556 6
Au1 Ca1 Au1 102.83(10) 11_556 9_566
Au1 Ca1 Au1 134.25(18) 6 9_566
Au1 Ca1 Au1 134.25(18) 11_556 4_565
Au1 Ca1 Au1 102.83(10) 6 4_565
Au1 Ca1 Au1 58.14(10) 9_566 4_565
Au1 Ca1 Au1 146.84(19) 11_556 3
Au1 Ca1 Au1 111.42(9) 6 3
Au1 Ca1 Au1 104.32(16) 9_566 3
Au1 Ca1 Au1 77.23(10) 4_565 3
Au1 Ca1 Au1 111.42(9) 11_556 10_556
Au1 Ca1 Au1 146.84(19) 6 10_556
Au1 Ca1 Au1 77.23(10) 9_566 10_556
Au1 Ca1 Au1 104.32(16) 4_565 10_556
Au1 Ca1 Au1 57.65(10) 3 10_556
Au1 Ca1 Au3 52.95(9) 11_556 11_556
Au1 Ca1 Au3 52.95(9) 6 11_556
Au1 Ca1 Au3 150.26(6) 9_566 11_556
Au1 Ca1 Au3 150.26(6) 4_565 11_556
Au1 Ca1 Au3 94.91(13) 3 11_556
Au1 Ca1 Au3 94.91(13) 10_556 11_556
Au1 Ca1 Sn7 53.10(7) 11_556 8_556
Au1 Ca1 Sn7 88.75(14) 6 8_556
Au1 Ca1 Sn7 52.91(7) 9_566 8_556
Au1 Ca1 Sn7 88.35(13) 4_565 8_556
Au1 Ca1 Sn7 157.23(18) 3 8_556
Au1 Ca1 Sn7 110.62(6) 10_556 8_556
Au3 Ca1 Sn7 106.05(13) 11_556 8_556
Au1 Ca1 Au7 53.10(7) 11_556 8_556
Au1 Ca1 Au7 88.75(14) 6 8_556
Au1 Ca1 Au7 52.91(7) 9_566 8_556
Au1 Ca1 Au7 88.35(13) 4_565 8_556
Au1 Ca1 Au7 157.23(18) 3 8_556
Au1 Ca1 Au7 110.62(6) 10_556 8_556
Au3 Ca1 Au7 106.05(13) 11_556 8_556
Sn7 Ca1 Au7 0.00(7) 8_556 8_556
Au1 Ca1 Au7 88.75(14) 11_556 .
Au1 Ca1 Au7 53.10(7) 6 .
Au1 Ca1 Au7 88.35(13) 9_566 .
Au1 Ca1 Au7 52.91(7) 4_565 .
Au1 Ca1 Au7 110.62(6) 3 .
Au1 Ca1 Au7 157.23(18) 10_556 .
Au3 Ca1 Au7 106.05(13) 11_556 .
Sn7 Ca1 Au7 72.46(13) 8_556 .
Au7 Ca1 Au7 72.46(13) 8_556 .
Au1 Ca1 Au3 95.71(13) 11_556 3
Au1 Ca1 Au3 95.71(13) 6 3
Au1 Ca1 Au3 129.21(14) 9_566 3
Au1 Ca1 Au3 129.21(14) 4_565 3
Au1 Ca1 Au3 51.99(8) 3 3
Au1 Ca1 Au3 51.99(8) 10_556 3
Au3 Ca1 Au3 50.26(8) 11_556 3
Sn7 Ca1 Au3 139.42(10) 8_556 3
Au7 Ca1 Au3 139.42(10) 8_556 3
Au7 Ca1 Au3 139.41(10) . 3
Au4 Ca2 Au2 57.50(12) . 9
Au4 Ca2 Au2 57.50(12) . 4
Au2 Ca2 Au2 87.90(17) 9 4
Au4 Ca2 Au5 152.1(2) . 7_665
Au2 Ca2 Au5 104.54(16) 9 7_665
Au2 Ca2 Au5 104.54(16) 4 7_665
Au4 Ca2 Sn6 98.1(2) . 12
Au2 Ca2 Sn6 101.20(9) 9 12
Au2 Ca2 Sn6 143.7(2) 4 12
Au5 Ca2 Sn6 106.86(19) 7_665 12
Au4 Ca2 Au6 98.1(2) . 12
Au2 Ca2 Au6 101.20(9) 9 12
Au2 Ca2 Au6 143.7(2) 4 12
Au5 Ca2 Au6 106.86(19) 7_665 12
Sn6 Ca2 Au6 0.00(4) 12 12
Au4 Ca2 Sn6 98.1(2) . 5
Au2 Ca2 Sn6 143.7(2) 9 5
Au2 Ca2 Sn6 101.20(9) 4 5
Au5 Ca2 Sn6 106.86(19) 7_665 5
Sn6 Ca2 Sn6 52.32(10) 12 5
Au6 Ca2 Sn6 52.32(10) 12 5
Au4 Ca2 Au6 98.1(2) . 5
Au2 Ca2 Au6 143.7(2) 9 5
Au2 Ca2 Au6 101.20(9) 4 5
Au5 Ca2 Au6 106.86(19) 7_665 5
Sn6 Ca2 Au6 52.32(10) 12 5
Au6 Ca2 Au6 52.32(10) 12 5
Sn6 Ca2 Au6 0.00(4) 5 5
Au4 Ca2 Au1 101.67(13) . .
Au2 Ca2 Au1 146.03(19) 9 .
Au2 Ca2 Au1 58.39(4) 4 .
Au5 Ca2 Au1 82.19(14) 7_665 .
Sn6 Ca2 Au1 108.68(15) 12 .
Au6 Ca2 Au1 108.68(15) 12 .
Sn6 Ca2 Au1 57.34(6) 5 .
Au6 Ca2 Au1 57.34(6) 5 .
Au4 Ca2 Au1 101.67(13) . 8
Au2 Ca2 Au1 58.39(4) 9 8
Au2 Ca2 Au1 146.03(19) 4 8
Au5 Ca2 Au1 82.19(14) 7_665 8
Sn6 Ca2 Au1 57.34(6) 12 8
Au6 Ca2 Au1 57.34(6) 12 8
Sn6 Ca2 Au1 108.68(15) 5 8
Au6 Ca2 Au1 108.68(15) 5 8
Au1 Ca2 Au1 154.3(2) . 8
Au4 Ca2 Sn6 100.09(18) . 4
Au2 Ca2 Sn6 88.51(15) 9 4
Au2 Ca2 Sn6 50.84(8) 4 4
Au5 Ca2 Sn6 55.42(11) 7_665 4
Sn6 Ca2 Sn6 161.8(3) 12 4
Au6 Ca2 Sn6 161.8(3) 12 4
Sn6 Ca2 Sn6 124.43(8) 5 4
Au6 Ca2 Sn6 124.43(8) 5 4
Au1 Ca2 Sn6 67.67(7) . 4
Au1 Ca2 Sn6 118.08(17) 8 4
Au2 Ca3 Au2 156.3(3) 3 4
Au2 Ca3 Au2 58.59(4) 3 2
Au2 Ca3 Au2 115.89(10) 4 2
Au2 Ca3 Au2 115.89(10) 3 .
Au2 Ca3 Au2 58.59(4) 4 .
Au2 Ca3 Au2 156.3(3) 2 .
Au2 Ca3 Au2 58.59(4) 3 6
Au2 Ca3 Au2 115.89(10) 4 6
Au2 Ca3 Au2 115.89(10) 2 6
Au2 Ca3 Au2 58.59(4) . 6
Au2 Ca3 Au2 115.89(10) 3 5
Au2 Ca3 Au2 58.59(4) 4 5
Au2 Ca3 Au2 58.59(4) 2 5
Au2 Ca3 Au2 115.89(10) . 5
Au2 Ca3 Au2 156.3(3) 6 5
Au2 Ca3 Sn4 53.03(10) 3 5
Au2 Ca3 Sn4 104.2(2) 4 5
Au2 Ca3 Sn4 53.36(10) 2 5
Au2 Ca3 Sn4 103.9(2) . 5
Au2 Ca3 Sn4 79.46(15) 6 5
Au2 Ca3 Sn4 79.99(15) 5 5
Au2 Ca3 Au4 53.03(10) 3 5
Au2 Ca3 Au4 104.2(2) 4 5
Au2 Ca3 Au4 53.36(10) 2 5
Au2 Ca3 Au4 103.9(2) . 5
Au2 Ca3 Au4 79.46(15) 6 5
Au2 Ca3 Au4 79.99(15) 5 5
Sn4 Ca3 Au4 0.00(9) 5 5
Au2 Ca3 Sn4 53.36(10) 3 7
Au2 Ca3 Sn4 103.9(2) 4 7
Au2 Ca3 Sn4 79.99(15) 2 7
Au2 Ca3 Sn4 79.46(15) . 7
Au2 Ca3 Sn4 53.03(10) 6 7
Au2 Ca3 Sn4 104.2(2) 5 7
Sn4 Ca3 Sn4 28.74(7) 5 7
Au4 Ca3 Sn4 28.74(7) 5 7
Au2 Ca3 Au4 53.36(10) 3 7
Au2 Ca3 Au4 103.9(2) 4 7
Au2 Ca3 Au4 79.99(15) 2 7
Au2 Ca3 Au4 79.46(15) . 7
Au2 Ca3 Au4 53.03(10) 6 7
Au2 Ca3 Au4 104.2(2) 5 7
Sn4 Ca3 Au4 28.74(7) 5 7
Au4 Ca3 Au4 28.74(7) 5 7
Sn4 Ca3 Au4 0.00(9) 7 7
Au2 Ca3 Sn4 79.46(15) 3 9
Au2 Ca3 Sn4 79.99(15) 4 9
Au2 Ca3 Sn4 53.03(10) 2 9
Au2 Ca3 Sn4 104.2(2) . 9
Au2 Ca3 Sn4 103.9(2) 6 9
Au2 Ca3 Sn4 53.36(10) 5 9
Sn4 Ca3 Sn4 28.74(7) 5 9
Au4 Ca3 Sn4 28.74(7) 5 9
Sn4 Ca3 Sn4 50.92(14) 7 9
Au4 Ca3 Sn4 50.92(14) 7 9
Au2 Ca3 Au4 79.46(15) 3 9
Au2 Ca3 Au4 79.99(15) 4 9
Au2 Ca3 Au4 53.03(10) 2 9
Au2 Ca3 Au4 104.2(2) . 9
Au2 Ca3 Au4 103.9(2) 6 9
Au2 Ca3 Au4 53.36(10) 5 9
Sn4 Ca3 Au4 28.74(7) 5 9
Au4 Ca3 Au4 28.74(7) 5 9
Sn4 Ca3 Au4 50.92(14) 7 9
Au4 Ca3 Au4 50.92(14) 7 9
Sn4 Ca3 Au4 0.00(8) 9 9

loop_
_geom_bond_atom_site_label_1
_geom_bond_atom_site_label_2
_geom_bond_distance
_geom_bond_site_symmetry_2
Au1 Au3 2.8269(12) .
Au1 Sn7 2.8357(8) 2_665
Au1 Au7 2.8357(8) 2_665
Au1 Sn6 2.8379(11) 6_655
Au1 Au6 2.8379(11) 6_655
Au1 Au2 3.0198(11) 5
Au1 Au1 3.0338(15) 8_556
Au1 Ca1 3.099(5) 9_556
Au1 Sn6 3.1196(12) 5
Au1 Au6 3.1196(12) 5
Au1 Ca1 3.122(5) 11_656
Au1 Au2 3.1265(12) 4
Au2 Au6 2.7641(12) .
Au2 Sn4 2.8874(19) 3
Au2 Au4 2.8874(19) 3
Au2 Sn4 2.9040(18) 11
Au2 Au4 2.9040(18) 11
Au2 Au3 2.9326(11) 3
Au2 Au3 2.9698(11) 11_556
Au2 Au1 3.0198(11) 3
Au2 Au2 3.1222(9) 6
Au2 Au2 3.1222(9) 4
Au2 Au1 3.1265(12) 6
Au3 Au3 2.7745(11) 9_556
Au3 Au3 2.7745(11) 11_556
Au3 Au1 2.8269(12) 8_556
Au3 Au2 2.9326(11) 5
Au3 Au2 2.9326(11) 12_556
Au3 Au2 2.9698(11) 9_556
Au3 Au2 2.9698(11) 4
Au3 Ca1 3.236(5) 9_556
Au3 Ca1 3.296(5) 5
Au3 Ca3 3.333(5) .
Au3 Ca3 3.333(5) 7_556
Au4 Sn4 1.626(2) 9
Au4 Au4 1.626(2) 9
Au4 Sn4 1.626(2) 11
Au4 Au4 1.626(2) 11
Au4 Sn4 2.816(4) 5
Au4 Au4 2.816(4) 5
Au4 Sn4 2.816(4) 3
Au4 Au4 2.816(4) 3
Au4 Ca2 2.863(8) .
Au4 Au2 2.8874(19) 12
Au4 Au2 2.8874(19) 5
Au4 Au2 2.9040(18) 4
Au5 Sn7 2.776(2) 8
Au5 Au7 2.776(2) 8
Au5 Au7 2.776(2) .
Au5 Sn6 3.0113(9) 5_565
Au5 Au6 3.0113(9) 5_565
Au5 Au6 3.0113(9) 8
Au5 Sn6 3.0113(9) 8
Au5 Sn6 3.0113(9) 12_565
Au5 Au6 3.0113(9) 12_565
Au5 Au6 3.0113(9) .
Au6 Au1 2.8379(11) 4_565
Au6 Sn6 2.8505(18) 2_565
Au6 Au6 2.8505(18) 2_565
Au6 Sn6 2.8632(18) 8
Au6 Au6 2.8632(18) 8
Au6 Au7 2.9710(14) .
Au6 Au1 3.1196(12) 3
Au6 Ca2 3.247(5) 3
Au6 Ca2 3.282(6) 11
Au7 Au1 2.8357(8) 4_565
Au7 Au1 2.8357(8) 2_665
Au7 Au1 2.8357(8) 6
Au7 Sn6 2.9710(14) 5_565
Au7 Au6 2.9710(14) 5_565
Au7 Sn6 2.9710(14) 3_665
Au7 Au6 2.9710(14) 3_665
Au7 Ca1 3.239(5) 5_565
Au7 Ca1 3.239(5) .
Ca1 Au1 3.099(5) 11_556
Ca1 Au1 3.099(5) 6
Ca1 Au1 3.122(5) 9_566
Ca1 Au1 3.122(5) 4_565
Ca1 Au1 3.146(5) 3
Ca1 Au1 3.146(5) 10_556
Ca1 Au3 3.236(5) 11_556
Ca1 Sn7 3.239(5) 8_556
Ca1 Au7 3.239(5) 8_556
Ca1 Au3 3.296(5) 3
Ca2 Au2 3.152(5) 9
Ca2 Au2 3.152(5) 4
Ca2 Au5 3.191(8) 7_665
Ca2 Sn6 3.247(5) 12
Ca2 Au6 3.247(5) 12
Ca2 Sn6 3.247(5) 5
Ca2 Au6 3.247(5) 5
Ca2 Au1 3.2551(18) 8
Ca2 Sn6 3.282(6) 4
Ca3 Au2 3.190(2) 3
Ca3 Au2 3.190(2) 4
Ca3 Au2 3.190(2) 2
Ca3 Au2 3.190(2) 6
Ca3 Au2 3.190(2) 5
Ca3 Sn4 3.275(8) 5
Ca3 Au4 3.275(8) 5
Ca3 Sn4 3.275(8) 7
Ca3 Au4 3.275(8) 7
Ca3 Sn4 3.275(8) 9
Ca3 Au4 3.275(8) 9
